data_7244267
loop_
_publ_author_name
'Bao, Lihong'
'Jones, Leighton O.'
'Garrote Ca\~nas, Ana M.'
'Yan, Yunhan'
'Pask, Christopher M.'
'Hardie, Michaele J.'
'Mosquera, Martin A.'
'Schatz, George C.'
'Sergeeva, Natalia N.'

_publ_section_title
;
 Multipurpose made colorimetric materials for amines, pH change and metal
 ion detection
;
_journal_issue 5
_journal_name_full 'RSC Advances'
_journal_page_first 2684
_journal_page_last 2692
_journal_paper_doi 10.1039/D1RA07811A
_journal_volume 12
_journal_year 2022
_chemical_formula_moiety 'C23 H26 N5 O2, Cl O4'
_chemical_formula_sum 'C23 H26 Cl N5 O6'
_chemical_formula_weight 503.94
_space_group_crystal_system orthorhombic
_space_group_IT_number 43
_space_group_name_Hall 'F 2 -2d'
_space_group_name_H-M_alt 'F d d 2'
_atom_sites_solution_hydrogens geom
_atom_sites_solution_primary direct
_audit_creation_date 2021-05-26
_audit_creation_method
;
Olex2 1.2
(compiled 2018.05.29 svn.r3508 for OlexSys, GUI svn.r5506)
;
_audit_update_record
;
2021-05-27 deposited with the CCDC.	2022-01-10 downloaded from the CCDC.
;
_cell_angle_alpha 90
_cell_angle_beta 90
_cell_angle_gamma 90
_cell_formula_units_Z 8
_cell_length_a 13.6704(6)
_cell_length_b 17.4161(8)
_cell_length_c 19.5839(10)
_cell_measurement_reflns_used 1134
_cell_measurement_temperature 120.00(14)
_cell_measurement_theta_max 71.9030
_cell_measurement_theta_min 4.6670
_cell_volume 4662.6(4)
_computing_cell_refinement
;
CrysAlisPro, Agilent Technologies,
Version 1.171.37.35 (release 13-08-2014 CrysAlis171 .NET)
(compiled Aug 13 2014,18:06:01)
;
_computing_data_collection
;
CrysAlisPro, Agilent Technologies,
Version 1.171.37.35 (release 13-08-2014 CrysAlis171 .NET)
(compiled Aug 13 2014,18:06:01)
;
_computing_data_reduction
;
CrysAlisPro, Agilent Technologies,
Version 1.171.37.35 (release 13-08-2014 CrysAlis171 .NET)
(compiled Aug 13 2014,18:06:01)
;
_computing_molecular_graphics 'Olex2 (Dolomanov et al., 2009)'
_computing_publication_material 'Olex2 (Dolomanov et al., 2009)'
_computing_structure_refinement 'ShelXL (Sheldrick, 2015)'
_computing_structure_solution 'ShelXT (Sheldrick, 2015)'
_diffrn_ambient_environment N~2~
_diffrn_ambient_temperature 120.00(14)
_diffrn_detector 'CCD plate'
_diffrn_detector_area_resol_mean 5.3095
_diffrn_detector_type Atlas
_diffrn_measured_fraction_theta_full 0.998
_diffrn_measured_fraction_theta_max 0.979
_diffrn_measurement_details
;
#__ type_ start__ end____ width___ exp.time_
  1 omega  -45.00  -19.00   1.0000    7.5000
omega____ theta____ kappa____ phi______ frames
    -      -38.5000   37.0000  150.0000 26

#__ type_ start__ end____ width___ exp.time_
  2 omega  -47.00   27.00   1.0000    7.5000
omega____ theta____ kappa____ phi______ frames
    -      -38.5000   37.0000   30.0000 74

#__ type_ start__ end____ width___ exp.time_
  3 omega  -14.00   19.00   1.0000    7.5000
omega____ theta____ kappa____ phi______ frames
    -      -38.5000   37.0000  150.0000 33

#__ type_ start__ end____ width___ exp.time_
  4 omega   91.00  128.00   1.0000   30.0000
omega____ theta____ kappa____ phi______ frames
    -      104.9775  -61.0000 -150.0000 37

#__ type_ start__ end____ width___ exp.time_
  5 omega   45.00   89.00   1.0000   30.0000
omega____ theta____ kappa____ phi______ frames
    -      104.9775  -61.0000 -150.0000 44

#__ type_ start__ end____ width___ exp.time_
  6 omega   41.00  142.00   1.0000   30.0000
omega____ theta____ kappa____ phi______ frames
    -      104.9775  -15.0000  -90.0000 101
;
_diffrn_measurement_device 'four-circle diffractometer'
_diffrn_measurement_device_type 'SuperNova, Dual, Cu at zero, Atlas'
_diffrn_measurement_method '\w scans'
_diffrn_orient_matrix_UB_11 0.0985036000
_diffrn_orient_matrix_UB_12 0.0307703000
_diffrn_orient_matrix_UB_13 0.0267146000
_diffrn_orient_matrix_UB_21 -0.0270759000
_diffrn_orient_matrix_UB_22 0.0809737000
_diffrn_orient_matrix_UB_23 -0.0252688000
_diffrn_orient_matrix_UB_31 -0.0475623000
_diffrn_orient_matrix_UB_32 0.0176864000
_diffrn_orient_matrix_UB_33 0.0696104000
_diffrn_radiation_monochromator mirror
_diffrn_radiation_probe x-ray
_diffrn_radiation_type CuK\a
_diffrn_radiation_wavelength 1.54184
_diffrn_reflns_av_R_equivalents 0.0460
_diffrn_reflns_av_unetI/netI 0.0508
_diffrn_reflns_Laue_measured_fraction_full 0.998
_diffrn_reflns_Laue_measured_fraction_max 0.979
_diffrn_reflns_limit_h_max 16
_diffrn_reflns_limit_h_min -15
_diffrn_reflns_limit_k_max 21
_diffrn_reflns_limit_k_min -17
_diffrn_reflns_limit_l_max 11
_diffrn_reflns_limit_l_min -23
_diffrn_reflns_number 2767
_diffrn_reflns_point_group_measured_fraction_full 0.677
_diffrn_reflns_point_group_measured_fraction_max 0.655
_diffrn_reflns_theta_full 67.684
_diffrn_reflns_theta_max 73.458
_diffrn_reflns_theta_min 4.691
_diffrn_source 'sealed X-ray tube'
_diffrn_source_type 'SuperNova (Cu) X-ray Source'
_exptl_absorpt_coefficient_mu 1.890
_exptl_absorpt_correction_T_max 0.916
_exptl_absorpt_correction_T_min 0.53434
_exptl_absorpt_correction_type gaussian
_exptl_absorpt_process_details
;
CrysAlisPro, Agilent Technologies,
Version 1.171.37.35 (release 13-08-2014 CrysAlis171 .NET)
(compiled Aug 13 2014,18:06:01)
Numerical absorption correction based on gaussian integration over
			a multifaceted crystal model
Empirical absorption correction using spherical harmonics,
 implemented in SCALE3 ABSPACK scaling algorithm.
;
_exptl_crystal_colour orange
_exptl_crystal_colour_primary orange
_exptl_crystal_density_diffrn 1.436
_exptl_crystal_description irregular
_exptl_crystal_F_000 2112
_exptl_crystal_size_max 0.15
_exptl_crystal_size_mid 0.07
_exptl_crystal_size_min 0.05
_refine_diff_density_max 0.680
_refine_diff_density_min -0.363
_refine_diff_density_rms 0.065
_refine_ls_abs_structure_details
;
 Flack x determined using 297 quotients [(I+)-(I-)]/[(I+)+(I-)]
 (Parsons, Flack and Wagner, Acta Cryst. B69 (2013) 249-259).
;
_refine_ls_abs_structure_Flack 0.01(3)
_refine_ls_extinction_method none
_refine_ls_goodness_of_fit_ref 1.060
_refine_ls_hydrogen_treatment constr
_refine_ls_matrix_type full
_refine_ls_number_parameters 176
_refine_ls_number_reflns 1544
_refine_ls_number_restraints 11
_refine_ls_restrained_S_all 1.102
_refine_ls_R_factor_all 0.0573
_refine_ls_R_factor_gt 0.0538
_refine_ls_shift/su_max 0.000
_refine_ls_shift/su_mean 0.000
_refine_ls_structure_factor_coef Fsqd
_refine_ls_weighting_details 'w=1/[\s^2^(Fo^2^)+(0.0930P)^2^+5.4340P] where P=(Fo^2^+2Fc^2^)/3'
_refine_ls_weighting_scheme calc
_refine_ls_wR_factor_gt 0.1434
_refine_ls_wR_factor_ref 0.1482
_reflns_Friedel_coverage 0.297
_reflns_Friedel_fraction_full 0.334
_reflns_Friedel_fraction_max 0.310
_reflns_number_gt 1433
_reflns_number_total 1544
_reflns_threshold_expression 'I > 2\s(I)'
_cod_data_source_file d1ra07811a2.cif
_cod_data_source_block yy10_cu
_cod_database_code 7244267
_shelx_shelxl_version_number 2014/7
_chemical_oxdiff_formula 'C184 H208 Cl8 N40 O48'
_shelx_space_group_comment
;
The symmetry employed for this shelxl refinement is uniquely defined
by the following loop, which should always be used as a source of
symmetry information in preference to the above space-group names.
They are only intended as comments.
;
_reflns_odcompleteness_completeness 93.60
_reflns_odcompleteness_iscentric 1
_reflns_odcompleteness_theta 66.97
_olex2_refinement_description
;
1. Fixed Uiso
 At 1.2 times of:
  All C(H) groups, All N(H) groups
 At 1.5 times of:
  All C(H,H,H) groups
2. Restrained distances
 Cl1-O2 = Cl1-O3 = Cl1-O5 = Cl1-O4
 1.44 with sigma of 0.01
 Cl1-O2 \\sim Cl1-O3 \\sim Cl1-O4 \\sim Cl1-O5
 with sigma of 0.01
3. Others
 Fixed Sof: O3(0.6) O4(0.4) O5(0.5)
4.a Aromatic/amide H refined with riding coordinates:
 N1(H1), C2(H2), N3(H3), C3(H3A), C7(H7), C8(H8), C10(H10), C11(H11)
4.b Idealised Me refined as rotating group:
 C5(H5A,H5B,H5C), C12(H12A,H12B,H12C)
;
_olex2_date_sample_data_collection 2016-04-12
_olex2_submission_special_instructions 'No special instructions were received'

loop_
_space_group_symop_operation_xyz
'x, y, z'
'-x, -y, z'
'x+1/4, -y+1/4, z+1/4'
'-x+1/4, y+1/4, z+1/4'
'x, y+1/2, z+1/2'
'-x, -y+1/2, z+1/2'
'x+1/4, -y+3/4, z+3/4'
'-x+1/4, y+3/4, z+3/4'
'x+1/2, y, z+1/2'
'-x+1/2, -y, z+1/2'
'x+3/4, -y+1/4, z+3/4'
'-x+3/4, y+1/4, z+3/4'
'x+1/2, y+1/2, z'
'-x+1/2, -y+1/2, z'
'x+3/4, -y+3/4, z+1/4'
'-x+3/4, y+3/4, z+1/4'

loop_
_atom_site_label
_atom_site_type_symbol
_atom_site_fract_x
_atom_site_fract_y
_atom_site_fract_z
_atom_site_U_iso_or_equiv
_atom_site_adp_type
_atom_site_occupancy
_atom_site_site_symmetry_order
_atom_site_calc_flag
_atom_site_refinement_flags_posn
_atom_site_refinement_flags_adp
_atom_site_refinement_flags_occupancy
_atom_site_disorder_assembly
_atom_site_disorder_group
O1 O 0.8957(3) 0.5951(2) 0.2420(2) 0.0395(9) Uani 1 1 d . . . . .
N1 N 1.0000 0.5000 0.6403(3) 0.0295(12) Uani 1 2 d S T P . .
H1 H 1.0000 0.5000 0.5954 0.035 Uiso 1 2 calc RS T P . .
C1 C 0.9165(3) 0.5202(3) 0.6711(3) 0.0304(10) Uani 1 1 d . . . . .
N2 N 0.8596(2) 0.5410(2) 0.5624(2) 0.0284(8) Uani 1 1 d . . . . .
C2 C 0.9170(4) 0.5220(3) 0.7430(3) 0.0398(12) Uani 1 1 d . . . . .
H2 H 0.8606 0.5382 0.7674 0.048 Uiso 1 1 calc R . . . .
N3 N 0.7929(3) 0.5529(2) 0.5143(2) 0.0319(9) Uani 1 1 d . . . . .
H3 H 0.7304 0.5546 0.5249 0.038 Uiso 1 1 calc R . . . .
C3 C 1.0000 0.5000 0.7773(4) 0.047(2) Uani 1 2 d S T P . .
H3A H 1.0000 0.5000 0.8258 0.057 Uiso 1 2 calc RS T P . .
C4 C 0.8346(4) 0.5384(2) 0.6267(3) 0.0324(10) Uani 1 1 d . . . . .
C5 C 0.7335(4) 0.5502(3) 0.6543(4) 0.0453(14) Uani 1 1 d . . . . .
H5A H 0.6975 0.5016 0.6528 0.068 Uiso 1 1 calc GR . . . .
H5B H 0.6994 0.5886 0.6266 0.068 Uiso 1 1 calc GR . . . .
H5C H 0.7375 0.5682 0.7017 0.068 Uiso 1 1 calc GR . . . .
C6 C 0.8229(3) 0.5626(2) 0.4465(3) 0.0286(10) Uani 1 1 d . . . . .
C7 C 0.9210(3) 0.5773(3) 0.4291(3) 0.0281(9) Uani 1 1 d . . . . .
H7 H 0.9694 0.5795 0.4639 0.034 Uiso 1 1 calc R . . . .
C8 C 0.9474(3) 0.5884(2) 0.3618(3) 0.0296(10) Uani 1 1 d . . . . .
H8 H 1.0138 0.5986 0.3508 0.036 Uiso 1 1 calc R . . . .
C9 C 0.8781(3) 0.5850(2) 0.3096(3) 0.0305(10) Uani 1 1 d . . . . .
C10 C 0.7802(3) 0.5697(2) 0.3282(3) 0.0340(11) Uani 1 1 d . . . . .
H10 H 0.7315 0.5675 0.2936 0.041 Uiso 1 1 calc R . . . .
C11 C 0.7536(3) 0.5581(2) 0.3948(3) 0.0332(11) Uani 1 1 d . . . . .
H11 H 0.6874 0.5469 0.4058 0.040 Uiso 1 1 calc R . . . .
C12 C 0.9936(4) 0.6062(3) 0.2216(3) 0.0399(12) Uani 1 1 d . . . . .
H12A H 1.0196 0.6525 0.2437 0.060 Uiso 1 1 calc GR . . . .
H12B H 0.9964 0.6124 0.1719 0.060 Uiso 1 1 calc GR . . . .
H12C H 1.0327 0.5616 0.2352 0.060 Uiso 1 1 calc GR . . . .
Cl1 Cl 0.5000 0.5000 0.51364(7) 0.0355(4) Uani 1 2 d DS T P . .
O2 O 0.5000 0.5000 0.4416(3) 0.102(4) Uani 1 2 d DS T P A .
O3 O 0.4603(8) 0.5685(4) 0.5459(5) 0.076(3) Uani 0.6 1 d D . . A 1
O4 O 0.5688(5) 0.5589(5) 0.5302(5) 0.039(2) Uani 0.4 1 d D . . A 2
O5 O 0.5905(5) 0.4909(7) 0.5446(7) 0.083(4) Uani 0.5 1 d D . . A 1

loop_
_atom_site_aniso_label
_atom_site_aniso_U_11
_atom_site_aniso_U_22
_atom_site_aniso_U_33
_atom_site_aniso_U_23
_atom_site_aniso_U_13
_atom_site_aniso_U_12
O1 0.0426(19) 0.0396(17) 0.0364(18) -0.0058(15) -0.0129(16) 0.0044(15)
N1 0.034(3) 0.025(2) 0.030(3) 0.000 0.000 -0.007(2)
C1 0.034(2) 0.0245(19) 0.032(2) -0.0044(19) 0.0084(19) -0.0115(18)
N2 0.0242(16) 0.0237(16) 0.037(2) -0.0026(16) -0.0006(16) -0.0013(13)
C2 0.053(3) 0.035(2) 0.032(3) -0.005(2) 0.012(2) -0.020(2)
N3 0.0187(15) 0.0287(16) 0.048(2) -0.0016(18) -0.0021(18) 0.0000(13)
C3 0.070(5) 0.043(4) 0.030(4) 0.000 0.000 -0.028(4)
C4 0.034(2) 0.0222(19) 0.041(3) -0.0033(19) 0.009(2) -0.0057(16)
C5 0.037(2) 0.039(2) 0.059(4) 0.003(3) 0.020(3) 0.004(2)
C6 0.0198(18) 0.0208(18) 0.045(3) -0.0041(18) -0.0045(19) 0.0011(14)
C7 0.0215(19) 0.0276(19) 0.035(3) -0.0050(19) -0.0069(19) 0.0016(17)
C8 0.0226(18) 0.0265(19) 0.040(3) -0.0048(19) -0.0034(19) 0.0042(16)
C9 0.031(2) 0.0230(18) 0.037(3) -0.0046(19) -0.009(2) 0.0083(16)
C10 0.027(2) 0.0234(19) 0.052(3) -0.003(2) -0.017(2) 0.0047(17)
C11 0.022(2) 0.0248(19) 0.053(3) 0.001(2) -0.007(2) -0.0006(16)
C12 0.052(3) 0.032(2) 0.035(3) -0.002(2) 0.000(2) 0.001(2)
Cl1 0.0286(7) 0.0496(9) 0.0284(7) 0.000 0.000 -0.0113(7)
O2 0.094(6) 0.174(11) 0.038(4) 0.000 0.000 -0.040(7)
O3 0.103(7) 0.063(5) 0.063(6) -0.012(4) 0.024(5) 0.010(5)
O4 0.019(3) 0.052(5) 0.045(5) -0.005(4) -0.001(4) -0.013(4)
O5 0.029(4) 0.094(9) 0.128(12) 0.024(7) -0.003(5) -0.010(5)

loop_
_atom_type_symbol
_atom_type_description
_atom_type_scat_dispersion_real
_atom_type_scat_dispersion_imag
_atom_type_scat_source
C C 0.0181 0.0091 'International Tables Vol C Tables 4.2.6.8 and 6.1.1.4'
H H 0.0000 0.0000 'International Tables Vol C Tables 4.2.6.8 and 6.1.1.4'
Cl Cl 0.3639 0.7018 'International Tables Vol C Tables 4.2.6.8 and 6.1.1.4'
N N 0.0311 0.0180 'International Tables Vol C Tables 4.2.6.8 and 6.1.1.4'
O O 0.0492 0.0322 'International Tables Vol C Tables 4.2.6.8 and 6.1.1.4'

loop_
_exptl_crystal_face_index_h
_exptl_crystal_face_index_k
_exptl_crystal_face_index_l
_exptl_crystal_face_perp_dist
_exptl_oxdiff_crystal_face_indexfrac_h
_exptl_oxdiff_crystal_face_indexfrac_k
_exptl_oxdiff_crystal_face_indexfrac_l
_exptl_oxdiff_crystal_face_x
_exptl_oxdiff_crystal_face_y
_exptl_oxdiff_crystal_face_z
2 11 0 0.0275 2.0000 11.0000 0.0000 0.1437 0.9442 0.2898
-2 -11 0 0.0275 -2.0000 -11.0000 -0.0000 -0.1437 -0.9442 -0.2898
1 9 -7 0.0338 1.0000 9.0000 -7.0000 0.3666 0.5778 0.6941
1 4 12 0.0686 1.0000 4.0000 12.0000 -0.2940 0.6548 -0.7169
7 -3 7 0.0354 7.0000 -3.0000 7.0000 -0.9686 0.1254 -0.2076
-8 4 -5 0.0295 -8.0000 4.0000 -5.0000 1.0448 -0.0211 0.0386
7 -4 -6 0.0430 7.0000 -4.0000 -6.0000 -0.6535 -0.2849 0.6796
-1 9 8 0.0529 -1.0000 9.0000 8.0000 0.1643 0.9034 -0.4451
6 -3 -9 0.0466 6.0000 -3.0000 -9.0000 -0.4442 -0.3073 0.8585
-9 0 1 0.0391 -9.0000 -0.0000 1.0000 0.8597 -0.2198 -0.4974
-4 -7 -8 0.0399 -4.0000 -7.0000 -8.0000 0.3901 -0.8779 0.2428
-3 10 -4 0.0265 -3.0000 10.0000 -4.0000 0.7116 0.6258 0.3128
7 7 0 0.0315 7.0000 7.0000 -0.0000 -0.4726 0.7569 0.4566

loop_
_geom_angle_atom_site_label_1
_geom_angle_atom_site_label_2
_geom_angle_atom_site_label_3
_geom_angle
_geom_angle_site_symmetry_1
_geom_angle_site_symmetry_3
_geom_angle_publ_flag
C9 O1 C12 117.5(4) . . ?
C1 N1 H1 116.8 2_765 . ?
C1 N1 H1 116.8 . . ?
C1 N1 C1 126.4(6) 2_765 . ?
N1 C1 C2 116.9(5) . . ?
N1 C1 C4 116.4(5) . . ?
C2 C1 C4 126.7(5) . . ?
C4 N2 N3 120.7(4) . . ?
C1 C2 H2 120.4 . . ?
C3 C2 C1 119.2(6) . . ?
C3 C2 H2 120.4 . . ?
N2 N3 H3 120.3 . . ?
N2 N3 C6 119.4(3) . . ?
C6 N3 H3 120.3 . . ?
C2 C3 C2 121.4(8) 2_765 . ?
C2 C3 H3A 119.3 . . ?
C2 C3 H3A 119.3 2_765 . ?
C1 C4 C5 121.6(5) . . ?
N2 C4 C1 112.6(4) . . ?
N2 C4 C5 125.8(5) . . ?
C4 C5 H5A 109.5 . . ?
C4 C5 H5B 109.5 . . ?
C4 C5 H5C 109.5 . . ?
H5A C5 H5B 109.5 . . ?
H5A C5 H5C 109.5 . . ?
H5B C5 H5C 109.5 . . ?
N3 C6 C7 122.1(4) . . ?
C11 C6 N3 119.0(4) . . ?
C11 C6 C7 119.0(5) . . ?
C6 C7 H7 119.8 . . ?
C8 C7 C6 120.3(4) . . ?
C8 C7 H7 119.8 . . ?
C7 C8 H8 119.4 . . ?
C7 C8 C9 121.2(4) . . ?
C9 C8 H8 119.4 . . ?
O1 C9 C8 126.1(5) . . ?
O1 C9 C10 116.4(4) . . ?
C8 C9 C10 117.5(5) . . ?
C9 C10 H10 119.2 . . ?
C11 C10 C9 121.7(4) . . ?
C11 C10 H10 119.2 . . ?
C6 C11 H11 119.8 . . ?
C10 C11 C6 120.3(4) . . ?
C10 C11 H11 119.8 . . ?
O1 C12 H12A 109.5 . . ?
O1 C12 H12B 109.5 . . ?
O1 C12 H12C 109.5 . . ?
H12A C12 H12B 109.5 . . ?
H12A C12 H12C 109.5 . . ?
H12B C12 H12C 109.5 . . ?
O2 Cl1 O3 115.7(4) . 2_665 ?
O2 Cl1 O3 115.7(4) . . ?
O2 Cl1 O4 103.1(4) . 2_665 ?
O2 Cl1 O4 103.1(4) . . ?
O3 Cl1 O3 128.6(8) . 2_665 ?
O4 Cl1 O4 153.8(8) 2_665 . ?
O5 Cl1 O2 115.9(6) . . ?
O5 Cl1 O2 115.9(6) 2_665 . ?
O5 Cl1 O3 52.0(6) . 2_665 ?
O5 Cl1 O3 103.7(8) 2_665 2_665 ?
O5 Cl1 O3 103.7(8) . . ?
O5 Cl1 O3 52.0(6) 2_665 . ?
O5 Cl1 O5 128.1(12) . 2_665 ?
O5 O3 Cl1 61.2(4) 2_665 . ?

loop_
_geom_bond_atom_site_label_1
_geom_bond_atom_site_label_2
_geom_bond_distance
_geom_bond_site_symmetry_2
_geom_bond_publ_flag
O1 C9 1.357(7) . ?
O1 C12 1.409(7) . ?
N1 H1 0.8800 . ?
N1 C1 1.339(5) . ?
N1 C1 1.339(5) 2_765 ?
C1 C2 1.407(7) . ?
C1 C4 1.452(7) . ?
N2 N3 1.329(6) . ?
N2 C4 1.305(7) . ?
C2 H2 0.9500 . ?
C2 C3 1.373(8) . ?
N3 H3 0.8800 . ?
N3 C6 1.399(7) . ?
C3 C2 1.373(8) 2_765 ?
C3 H3A 0.9500 . ?
C4 C5 1.499(7) . ?
C5 H5A 0.9800 . ?
C5 H5B 0.9800 . ?
C5 H5C 0.9800 . ?
C6 C7 1.407(6) . ?
C6 C11 1.388(7) . ?
C7 H7 0.9500 . ?
C7 C8 1.381(7) . ?
C8 H8 0.9500 . ?
C8 C9 1.394(7) . ?
C9 C10 1.413(7) . ?
C10 H10 0.9500 . ?
C10 C11 1.370(8) . ?
C11 H11 0.9500 . ?
C12 H12A 0.9800 . ?
C12 H12B 0.9800 . ?
C12 H12C 0.9800 . ?
Cl1 O2 1.411(6) . ?
Cl1 O3 1.454(6) 2_665 ?
Cl1 O3 1.454(6) . ?
Cl1 O4 1.430(6) . ?
Cl1 O4 1.430(6) 2_665 ?
Cl1 O5 1.387(7) 2_665 ?
Cl1 O5 1.387(7) . ?
O3 O5 1.246(14) 2_665 ?

loop_
_geom_torsion_atom_site_label_1
_geom_torsion_atom_site_label_2
_geom_torsion_atom_site_label_3
_geom_torsion_atom_site_label_4
_geom_torsion
_geom_torsion_site_symmetry_1
_geom_torsion_site_symmetry_2
_geom_torsion_site_symmetry_3
_geom_torsion_site_symmetry_4
_geom_torsion_publ_flag
O1 C9 C10 C11 179.7(4) . . . . ?
N1 C1 C2 C3 -2.9(6) . . . . ?
N1 C1 C4 N2 -8.0(5) . . . . ?
N1 C1 C4 C5 170.6(4) . . . . ?
C1 N1 C1 C2 1.4(3) 2_765 . . . ?
C1 N1 C1 C4 -178.7(4) 2_765 . . . ?
C1 C2 C3 C2 1.5(3) . . . 2_765 ?
N2 N3 C6 C7 -14.4(6) . . . . ?
N2 N3 C6 C11 166.1(4) . . . . ?
C2 C1 C4 N2 171.8(4) . . . . ?
C2 C1 C4 C5 -9.6(7) . . . . ?
N3 N2 C4 C1 176.4(3) . . . . ?
N3 N2 C4 C5 -2.1(6) . . . . ?
N3 C6 C7 C8 -178.4(4) . . . . ?
N3 C6 C11 C10 177.9(4) . . . . ?
C4 C1 C2 C3 177.3(4) . . . . ?
C4 N2 N3 C6 174.1(4) . . . . ?
C6 C7 C8 C9 -0.4(6) . . . . ?
C7 C6 C11 C10 -1.6(6) . . . . ?
C7 C8 C9 O1 179.9(4) . . . . ?
C7 C8 C9 C10 0.1(6) . . . . ?
C8 C9 C10 C11 -0.5(6) . . . . ?
C9 C10 C11 C6 1.3(6) . . . . ?
C11 C6 C7 C8 1.2(6) . . . . ?
C12 O1 C9 C8 3.6(6) . . . . ?
C12 O1 C9 C10 -176.6(4) . . . . ?
O2 Cl1 O3 O5 103.9(9) . . . 2_665 ?
O3 Cl1 O3 O5 -76.1(9) 2_665 . . 2_665 ?
O5 Cl1 O3 O5 -128.1(13) . . . 2_665 ?
